data_8100524
loop_
_publ_author_name
'Patel, Urmila H.'
'Dave, Chaitanya G.'
'Jotani, Mukesh M.'
'Shah, Hetal C.'

_publ_section_title
;
Crystal structure of 1,3-dibenzyl-2-oxo-4,6-diphenyl-1,2,3,4-tetrahydropyridine-
3-carbonitrile, C~32~H~26~N~2~O
;
_journal_issue 1
_journal_name_full 'Zeitschrift f\"ur Kristallographie - New Crystal Structures'
_journal_page_first 29
_journal_page_last 31
_journal_volume 217
_journal_year 2002
_chemical_formula_moiety 'C32 H26 N2 O'
_chemical_formula_structural 'C32 H26 N2 O'
_chemical_formula_sum 'C32 H26 N2 O'
_chemical_formula_weight 454.55
_space_group_IT_number 14
_symmetry_cell_setting monoclinic
_symmetry_space_group_name_Hall '-P 2yn'
_symmetry_space_group_name_H-M 'P 1 21/n 1'
_cell_angle_alpha 90.00
_cell_angle_beta 95.492(16)
_cell_angle_gamma 90.00
_cell_formula_units_Z 4
_cell_length_a 9.1464(14)
_cell_length_b 11.463(3)
_cell_length_c 23.423(5)
_cell_measurement_temperature 293(2)
_cell_volume 2444.5(9)
_diffrn_ambient_temperature 293(2)
_exptl_crystal_density_diffrn 1.235
_exptl_crystal_density_meas 1.216
_cod_depositor_comments
;
The following automatic conversions were performed:
'_symmetry_cell_setting' value 'Monoclinic' changed to 'monoclinic'
according to '/home/saulius/struct/CIF-dictionaries/cif_core.dic'
dictionary named 'cif_core.dic' version 2.4.1 from
2010-06-29.

'_geom_bond_publ_flag' value 'Y' changed to 'y' according to
'/home/saulius/struct/CIF-dictionaries/cif_core.dic' dictionary named
'cif_core.dic' version 2.4.1 from 2010-06-29 (14 times).

Automatic conversion script
Id: cif_fix_enum 1527 2010-12-29 10:47:43Z saulius 
;
_cod_original_sg_symbol_H-M 'P 21/n'
_cod_database_code 8100524

loop_
_symmetry_equiv_pos_as_xyz
'x, y, z'
'-x+1/2, y+1/2, -z+1/2'
'-x, -y, -z'
'x-1/2, -y-1/2, z-1/2'

loop_
_atom_site_label
_atom_site_type_symbol
_atom_site_fract_x
_atom_site_fract_y
_atom_site_fract_z
_atom_site_U_iso_or_equiv
_atom_site_adp_type
_atom_site_occupancy
_atom_site_calc_flag
_atom_site_refinement_flags
_atom_site_disorder_assembly
_atom_site_disorder_group
O1 O 0.21572(12) 0.86688(11) 0.28378(5) 0.0531(3) Uani 1 d . . .
N2 N -0.0388(2) 0.66064(14) 0.23804(8) 0.0723(5) Uani 1 d . . .
C3 C -0.15898(16) 0.89765(13) 0.31223(6) 0.0419(4) Uani 1 d . . .
H3 H -0.2574 0.8873 0.2924 0.050 Uiso 1 calc R . .
C2 C -0.04724(17) 0.88046(13) 0.26678(6) 0.0412(3) Uani 1 d . . .
C1 C 0.10600(16) 0.92351(13) 0.28985(6) 0.0405(3) Uani 1 d . . .
N1 N 0.10958(13) 1.02967(11) 0.31646(5) 0.0400(3) Uani 1 d . . .
C5 C -0.02228(16) 1.08368(13) 0.33164(6) 0.0395(3) Uani 1 d . . .
C4 C -0.14668(17) 1.02331(13) 0.33099(6) 0.0422(4) Uani 1 d . . .
H4 H -0.2295 1.0602 0.3426 0.051 Uiso 1 calc R . .
C18 C -0.03705(19) 0.75581(15) 0.25176(7) 0.0504(4) Uani 1 d . . .
C19 C -0.10428(18) 0.94867(16) 0.21137(7) 0.0501(4) Uani 1 d . . .
H19A H -0.1920 0.9097 0.1943 0.060 Uiso 1 calc R . .
H19B H -0.1333 1.0260 0.2227 0.060 Uiso 1 calc R . .
C20 C -0.00035(18) 0.96213(15) 0.16574(6) 0.0479(4) Uani 1 d . . .
C21 C 0.0023(2) 0.8823(2) 0.12151(8) 0.0672(5) Uani 1 d . . .
H21 H -0.0549 0.8153 0.1215 0.081 Uiso 1 calc R . .
C22 C 0.0894(3) 0.9014(2) 0.07719(10) 0.0868(7) Uani 1 d . . .
H22 H 0.0909 0.8468 0.0479 0.104 Uiso 1 calc R . .
C23 C 0.1733(3) 1.0000(2) 0.07621(10) 0.0813(7) Uani 1 d . . .
H23 H 0.2292 1.0135 0.0457 0.098 Uiso 1 calc R . .
C24 C 0.1750(2) 1.0787(2) 0.12011(9) 0.0683(5) Uani 1 d . . .
H24 H 0.2341 1.1447 0.1201 0.082 Uiso 1 calc R . .
C25 C 0.0885(2) 1.06003(16) 0.16472(7) 0.0545(4) Uani 1 d . . .
H25 H 0.0900 1.1140 0.1944 0.065 Uiso 1 calc R . .
C26 C 0.25447(17) 1.06862(15) 0.34397(7) 0.0476(4) Uani 1 d . . .
H26A H 0.2539 1.1528 0.3483 0.057 Uiso 1 calc R . .
H26B H 0.3303 1.0486 0.3194 0.057 Uiso 1 calc R . .
C27 C 0.28980(16) 1.01288(14) 0.40200(7) 0.0453(4) Uani 1 d . . .
C28 C 0.3773(2) 0.91467(16) 0.40847(8) 0.0577(5) Uani 1 d . . .
H28 H 0.4188 0.8843 0.3769 0.069 Uiso 1 calc R . .
C29 C 0.4038(2) 0.86106(18) 0.46112(9) 0.0681(5) Uani 1 d . . .
H29 H 0.4625 0.7947 0.4648 0.082 Uiso 1 calc R . .
C30 C 0.3441(2) 0.90506(19) 0.50826(9) 0.0675(5) Uani 1 d . . .
H30 H 0.3619 0.8687 0.5437 0.081 Uiso 1 calc R . .
C31 C 0.2581(2) 1.0028(2) 0.50253(8) 0.0713(6) Uani 1 d . . .
H31 H 0.2172 1.0330 0.5343 0.086 Uiso 1 calc R . .
C32 C 0.2318(2) 1.05684(17) 0.45006(8) 0.0585(5) Uani 1 d . . .
H32 H 0.1742 1.1238 0.4468 0.070 Uiso 1 calc R . .
C12 C -0.01777(17) 1.21117(13) 0.34249(6) 0.0420(3) Uani 1 d . . .
C13 C -0.08270(18) 1.25784(14) 0.38854(7) 0.0471(4) Uani 1 d . . .
H13 H -0.1232 1.2085 0.4143 0.057 Uiso 1 calc R . .
C14 C -0.08754(19) 1.37722(15) 0.39636(7) 0.0520(4) Uani 1 d . . .
H14 H -0.1309 1.4076 0.4275 0.062 Uiso 1 calc R . .
C15 C -0.02876(19) 1.45152(15) 0.35854(8) 0.0543(4) Uani 1 d . . .
H15 H -0.0335 1.5318 0.3637 0.065 Uiso 1 calc R . .
C16 C 0.0373(2) 1.40598(15) 0.31287(8) 0.0549(4) Uani 1 d . . .
H16 H 0.0781 1.4559 0.2874 0.066 Uiso 1 calc R . .
C17 C 0.04332(19) 1.28717(14) 0.30473(7) 0.0496(4) Uani 1 d . . .
H17 H 0.0883 1.2574 0.2739 0.060 Uiso 1 calc R . .
C6 C -0.14564(17) 0.81368(13) 0.36273(6) 0.0409(3) Uani 1 d . . .
C7 C -0.02152(19) 0.80996(15) 0.40149(7) 0.0509(4) Uani 1 d . . .
H7 H 0.0590 0.8561 0.3953 0.061 Uiso 1 calc R . .
C8 C -0.0154(2) 0.73893(16) 0.44917(7) 0.0554(4) Uani 1 d . . .
H8 H 0.0692 0.7373 0.4746 0.067 Uiso 1 calc R . .
C9 C -0.1338(2) 0.67046(15) 0.45927(7) 0.0554(4) Uani 1 d . . .
H9 H -0.1304 0.6238 0.4918 0.067 Uiso 1 calc R . .
C10 C -0.2567(2) 0.67162(15) 0.42097(8) 0.0568(5) Uani 1 d . . .
H10 H -0.3364 0.6246 0.4273 0.068 Uiso 1 calc R . .
C11 C -0.26313(18) 0.74238(14) 0.37289(7) 0.0492(4) Uani 1 d . . .
H11 H -0.3470 0.7422 0.3471 0.059 Uiso 1 calc R . .

loop_
_atom_site_aniso_label
_atom_site_aniso_U_11
_atom_site_aniso_U_22
_atom_site_aniso_U_33
_atom_site_aniso_U_23
_atom_site_aniso_U_13
_atom_site_aniso_U_12
O1 0.0481(6) 0.0579(7) 0.0541(7) -0.0081(5) 0.0091(5) 0.0124(5)
N2 0.0904(13) 0.0488(9) 0.0780(11) -0.0150(8) 0.0100(9) 0.0015(8)
C3 0.0396(8) 0.0409(8) 0.0454(8) -0.0018(6) 0.0047(6) -0.0002(6)
C2 0.0463(8) 0.0386(8) 0.0386(8) -0.0025(6) 0.0039(6) 0.0031(6)
C1 0.0452(8) 0.0426(8) 0.0344(7) 0.0015(6) 0.0069(6) 0.0056(7)
N1 0.0388(7) 0.0403(7) 0.0413(6) -0.0016(5) 0.0065(5) 0.0004(5)
C5 0.0442(8) 0.0368(8) 0.0385(7) 0.0008(6) 0.0083(6) 0.0033(6)
C4 0.0442(8) 0.0380(8) 0.0455(8) 0.0008(6) 0.0105(6) 0.0034(6)
C18 0.0583(10) 0.0467(10) 0.0463(9) -0.0059(7) 0.0053(7) 0.0023(8)
C19 0.0511(9) 0.0578(10) 0.0407(8) 0.0017(7) 0.0004(7) 0.0072(8)
C20 0.0518(9) 0.0538(9) 0.0372(8) 0.0023(7) -0.0001(6) 0.0106(7)
C21 0.0788(13) 0.0706(13) 0.0524(10) -0.0131(9) 0.0075(9) -0.0011(10)
C22 0.1050(18) 0.1021(19) 0.0564(12) -0.0249(12) 0.0226(12) 0.0081(15)
C23 0.0855(15) 0.1010(18) 0.0620(13) 0.0080(12) 0.0301(11) 0.0171(14)
C24 0.0670(12) 0.0694(13) 0.0702(12) 0.0159(10) 0.0156(10) 0.0098(10)
C25 0.0642(11) 0.0527(10) 0.0464(9) 0.0030(7) 0.0050(8) 0.0100(8)
C26 0.0397(8) 0.0479(9) 0.0555(9) -0.0019(7) 0.0066(7) -0.0051(7)
C27 0.0375(8) 0.0464(9) 0.0512(9) -0.0060(7) 0.0008(6) -0.0038(6)
C28 0.0522(10) 0.0599(11) 0.0597(10) -0.0094(8) -0.0004(8) 0.0094(8)
C29 0.0664(12) 0.0599(12) 0.0749(13) 0.0032(10) -0.0090(10) 0.0099(9)
C30 0.0654(12) 0.0773(14) 0.0574(11) 0.0103(10) -0.0056(9) -0.0068(10)
C31 0.0696(12) 0.0936(16) 0.0505(10) -0.0086(10) 0.0051(9) 0.0058(11)
C32 0.0574(10) 0.0624(11) 0.0549(10) -0.0117(8) 0.0014(8) 0.0093(9)
C12 0.0455(8) 0.0362(8) 0.0445(8) -0.0006(6) 0.0059(6) 0.0009(6)
C13 0.0539(9) 0.0436(8) 0.0449(8) 0.0000(7) 0.0098(7) 0.0014(7)
C14 0.0568(10) 0.0481(9) 0.0514(9) -0.0106(7) 0.0069(7) 0.0069(8)
C15 0.0575(10) 0.0366(8) 0.0680(11) -0.0066(8) 0.0020(8) 0.0013(7)
C16 0.0633(11) 0.0405(9) 0.0621(11) 0.0051(8) 0.0114(8) -0.0050(8)
C17 0.0592(10) 0.0416(8) 0.0499(9) 0.0000(7) 0.0150(7) -0.0011(7)
C6 0.0463(8) 0.0347(7) 0.0428(8) -0.0060(6) 0.0104(6) -0.0023(6)
C7 0.0514(9) 0.0506(9) 0.0507(9) 0.0049(7) 0.0051(7) -0.0129(7)
C8 0.0635(11) 0.0556(10) 0.0467(9) 0.0041(8) 0.0020(8) -0.0068(8)
C9 0.0766(12) 0.0448(9) 0.0473(9) 0.0020(7) 0.0187(8) -0.0064(8)
C10 0.0614(11) 0.0487(10) 0.0633(11) -0.0010(8) 0.0220(9) -0.0144(8)
C11 0.0474(9) 0.0462(9) 0.0551(9) -0.0065(7) 0.0109(7) -0.0076(7)

loop_
_geom_bond_atom_site_label_1
_geom_bond_atom_site_label_2
_geom_bond_distance
_geom_bond_site_symmetry_2
_geom_bond_publ_flag
O1 C1 1.2150(18) . y
N2 C18 1.137(2) . y
C3 C4 1.507(2) . y
C3 C6 1.521(2) . y
C3 C2 1.557(2) . y
C3 H3 0.9800 . ?
C2 C18 1.477(2) . y
C2 C1 1.535(2) . y
C2 C19 1.562(2) . y
C1 N1 1.3662(19) . y
N1 C5 1.4306(18) . y
N1 C26 1.4858(19) . y
C5 C4 1.331(2) . y
C5 C12 1.483(2) . y
C4 H4 0.9300 . ?
C19 C20 1.505(2) . y
C19 H19A 0.9700 . ?
C19 H19B 0.9700 . ?
C20 C21 1.384(2) . ?
C20 C25 1.387(3) . ?
C21 C22 1.385(3) . ?
C21 H21 0.9300 . ?
C22 C23 1.368(4) . ?
C22 H22 0.9300 . ?
C23 C24 1.367(3) . ?
C23 H23 0.9300 . ?
C24 C25 1.386(3) . ?
C24 H24 0.9300 . ?
C25 H25 0.9300 . ?
C26 C27 1.509(2) . ?
C26 H26A 0.9700 . ?
C26 H26B 0.9700 . ?
C27 C28 1.381(2) . ?
C27 C32 1.385(2) . ?
C28 C29 1.378(3) . ?
C28 H28 0.9300 . ?
C29 C30 1.374(3) . ?
C29 H29 0.9300 . ?
C30 C31 1.369(3) . ?
C30 H30 0.9300 . ?
C31 C32 1.377(3) . ?
C31 H31 0.9300 . ?
C32 H32 0.9300 . ?
C12 C13 1.387(2) . ?
C12 C17 1.396(2) . ?
C13 C14 1.382(2) . ?
C13 H13 0.9300 . ?
C14 C15 1.375(3) . ?
C14 H14 0.9300 . ?
C15 C16 1.380(2) . ?
C15 H15 0.9300 . ?
C16 C17 1.377(2) . ?
C16 H16 0.9300 . ?
C17 H17 0.9300 . ?
C6 C7 1.385(2) . ?
C6 C11 1.389(2) . ?
C7 C8 1.379(2) . ?
C7 H7 0.9300 . ?
C8 C9 1.376(2) . ?
C8 H8 0.9300 . ?
C9 C10 1.370(3) . ?
C9 H9 0.9300 . ?
C10 C11 1.385(2) . ?
C10 H10 0.9300 . ?
C11 H11 0.9300 . ?
